data_8102029
loop_
_publ_author_name
'Xu, S.-P.'
'Liu, C.-H.'
'Zhu, Y.'

_publ_section_title
;
Crystal structure of tetra(2-aminopyrimidine)di-methanolato-dicobalt
(II) diperchlorate, [Co~2~(CH~3~O)~2~(C~4~H~5~N~3~)~4~][ClO~4~]~2~
;
_journal_issue 3
_journal_name_full 'Zeitschrift f\"ur Kristallographie - New Crystal Structures'
_journal_page_first 401
_journal_page_last 402
_journal_volume 221
_journal_year 2006
_chemical_formula_moiety '(C18H26CoN6O2), 2(ClO4)'
_chemical_formula_structural '[Co2(CH3O)2(C4H5N3)4][ClO4]2'
_chemical_formula_sum 'C18 H26 Cl2 Co2 N12 O10'
_chemical_formula_weight 759.26
_chemical_name_systematic
; 
tetra(2-aminopyrimidine)dimethanolato-dicobalt(II) diperchlorate 
;
_space_group_IT_number 12
_symmetry_cell_setting monoclinic
_symmetry_space_group_name_Hall '-C 2y'
_symmetry_space_group_name_H-M 'C 1 2/m 1'
_atom_sites_solution_hydrogens geom
_atom_sites_solution_primary direct
_atom_sites_solution_secondary difmap
_audit_creation_method SHELXL-97
_cell_angle_alpha 90.00
_cell_angle_beta 132.400(10)
_cell_angle_gamma 90.00
_cell_formula_units_Z 2
_cell_length_a 16.466(5)
_cell_length_b 14.969(5)
_cell_length_c 12.003(4)
_cell_measurement_temperature 293(2)
_cell_volume 2184.7(13)
_computing_cell_refinement SMART
_computing_data_collection 'SMART (Siemens, 1996)'
_computing_data_reduction 'SAINT (Siemens, 1996)'
_computing_molecular_graphics 'SHELXTL (Sheldrick, 1997)'
_computing_publication_material SHELXTL
_computing_structure_refinement 'SHELXL-97 (Sheldrick, 1997)'
_computing_structure_solution 'SHELXS-97 (Sheldrick, 1997)'
_diffrn_ambient_temperature 293(2)
_diffrn_measured_fraction_theta_full 0.994
_diffrn_measured_fraction_theta_max 0.994
_diffrn_measurement_device_type 'Bruker SMART CCD'
_diffrn_measurement_method phi/omega
_diffrn_radiation_monochromator graphite
_diffrn_radiation_source 'fine-focus sealed tube'
_diffrn_radiation_type MoK\a
_diffrn_radiation_wavelength 0.71073
_diffrn_reflns_av_R_equivalents 0.0418
_diffrn_reflns_av_sigmaI/netI 0.0419
_diffrn_reflns_limit_h_max 13
_diffrn_reflns_limit_h_min -20
_diffrn_reflns_limit_k_max 12
_diffrn_reflns_limit_k_min -18
_diffrn_reflns_limit_l_max 15
_diffrn_reflns_limit_l_min -13
_diffrn_reflns_number 4544
_diffrn_reflns_theta_full 26.54
_diffrn_reflns_theta_max 26.54
_diffrn_reflns_theta_min 3.35
_diffrn_standards_decay_% 0
_diffrn_standards_interval_count 0
_diffrn_standards_interval_time 0
_diffrn_standards_number 0
_exptl_absorpt_coefficient_mu 0.930
_exptl_absorpt_correction_T_max 0.782
_exptl_absorpt_correction_T_min 0.722
_exptl_absorpt_correction_type multi-scan
_exptl_absorpt_process_details 'SADABS [8]'
_exptl_crystal_colour red
_exptl_crystal_density_diffrn 1.154
_exptl_crystal_density_method 'not measured'
_exptl_crystal_description prism
_exptl_crystal_F_000 772
_exptl_crystal_size_max 0.40
_exptl_crystal_size_mid 0.28
_exptl_crystal_size_min 0.28
_refine_diff_density_max 0.524
_refine_diff_density_min -0.516
_refine_diff_density_rms 0.100
_refine_ls_extinction_coef 0.010(3)
_refine_ls_extinction_expression Fc^*^=kFc[1+0.001xFc^2^\l^3^/sin(2\q)]^-1/4^
_refine_ls_extinction_method SHELXL
_refine_ls_goodness_of_fit_ref 1.142
_refine_ls_hydrogen_treatment mixed
_refine_ls_matrix_type full
_refine_ls_number_parameters 109
_refine_ls_number_reflns 2359
_refine_ls_number_restraints 0
_refine_ls_restrained_S_all 1.142
_refine_ls_R_factor_all 0.0686
_refine_ls_R_factor_gt 0.0532
_refine_ls_shift/su_max 0.000
_refine_ls_shift/su_mean 0.000
_refine_ls_structure_factor_coef Fsqd
_refine_ls_weighting_details 'calc w=1/[\s^2^(Fo^2^)+(0.1200P)^2^+0.2251P] where P=(Fo^2^+2Fc^2^)/3'
_refine_ls_weighting_scheme calc
_refine_ls_wR_factor_gt 0.1756
_refine_ls_wR_factor_ref 0.1876
_reflns_number_gt 1864
_reflns_number_total 2359
_reflns_threshold_expression >2sigma(I)
_cod_data_source_file 1267-1847.cff
_cod_data_source_block co6
_cod_original_cell_volume 2184.7(12)
_cod_original_sg_symbol_H-M C12/m1
_cod_database_code 8102029

loop_
_symmetry_equiv_pos_as_xyz
'x, y, z'
'-x, y, -z'
'x+1/2, y+1/2, z'
'-x+1/2, y+1/2, -z'
'-x, -y, -z'
'x, -y, z'
'-x+1/2, -y+1/2, -z'
'x+1/2, -y+1/2, z'

loop_
_atom_site_label
_atom_site_type_symbol
_atom_site_fract_x
_atom_site_fract_y
_atom_site_fract_z
_atom_site_U_iso_or_equiv
_atom_site_adp_type
_atom_site_occupancy
_atom_site_symmetry_multiplicity
_atom_site_Wyckoff_symbol
_atom_site_calc_flag
_atom_site_refinement_flags
_atom_site_disorder_assembly
_atom_site_disorder_group
Co1 Co 0.0000 0.09856(4) 0.0000 0.0432(3) Uani 1 4 g d S . .
O1 O 0.0254(3) 0.0000 0.1238(4) 0.0507(8) Uani 1 4 i d S . .
O2 O 0.2792(3) 0.4222(2) 0.8604(4) 0.0789(9) Uani 1 8 j d . . .
O3 O 0.1871(5) 0.5000 0.6380(7) 0.1016(17) Uani 1 4 i d S . .
O4 O 0.1211(5) 0.5000 0.7646(9) 0.110(2) Uani 1 4 i d S . .
N1 N 0.0090(3) 0.1942(2) 0.1266(4) 0.0616(9) Uani 1 8 j d . . .
N2 N 0.1883(3) 0.1658(3) 0.3397(4) 0.0880(14) Uani 1 8 j d . . .
H3A H 0.2488 0.1793 0.4354 0.080 Uiso 1 8 j d R . .
H3B H 0.1893 0.1194 0.2929 0.080 Uiso 1 8 j d R . .
N3 N 0.1047(3) 0.2836(3) 0.3472(4) 0.0807(12) Uani 1 8 j d . . .
C1 C 0.0996(3) 0.2146(3) 0.2688(5) 0.0633(11) Uani 1 8 j d . . .
C2 C 0.0152(4) 0.3306(4) 0.2802(6) 0.0887(17) Uani 1 8 j d . . .
H2A H 0.0170 0.3786 0.3349 0.080 Uiso 1 8 j d R . .
C3 C -0.0826(5) 0.3128(4) 0.1353(7) 0.0945(18) Uani 1 8 j d . . .
H3C H -0.1484 0.3463 0.0893 0.080 Uiso 1 8 j d R . .
C4 C -0.0815(4) 0.2447(3) 0.0599(6) 0.0778(13) Uani 1 8 j d . . .
H4A H -0.1466 0.2330 -0.0432 0.080 Uiso 1 8 j d R . .
C5 C -0.0055(7) 0.0000 0.2083(8) 0.0788(19) Uani 1 4 i d S . .
H5A H 0.0152 -0.0557 0.2612 0.080 Uiso 0.50 8 j d PR . .
H5B H 0.0303 0.0483 0.2796 0.080 Uiso 0.50 8 j d PR . .
H5C H -0.0838 0.0074 0.1409 0.080 Uiso 0.50 8 j d PR . .
Cl1 Cl 0.21447(12) 0.5000 0.78045(19) 0.0640(4) Uani 1 4 i d S . .

loop_
_atom_site_aniso_label
_atom_site_aniso_U_11
_atom_site_aniso_U_22
_atom_site_aniso_U_33
_atom_site_aniso_U_23
_atom_site_aniso_U_13
_atom_site_aniso_U_12
Co1 0.0543(5) 0.0309(4) 0.0359(4) 0.000 0.0271(3) 0.000
O1 0.060(2) 0.0445(19) 0.0476(18) 0.000 0.0361(17) 0.000
O2 0.080(2) 0.0531(17) 0.101(2) 0.0072(16) 0.060(2) 0.0081(15)
O3 0.118(4) 0.089(4) 0.081(3) 0.000 0.060(3) 0.000
O4 0.091(4) 0.070(3) 0.197(6) 0.000 0.110(4) 0.000
N1 0.069(2) 0.0470(18) 0.0534(18) -0.0040(14) 0.0351(16) 0.0070(15)
N2 0.072(2) 0.087(3) 0.062(2) -0.027(2) 0.0276(19) 0.020(2)
N3 0.075(2) 0.071(3) 0.069(2) -0.0219(19) 0.038(2) 0.012(2)
C1 0.065(2) 0.055(2) 0.055(2) -0.0128(18) 0.0346(19) 0.0036(19)
C2 0.083(3) 0.075(3) 0.084(3) -0.027(3) 0.047(3) 0.013(3)
C3 0.079(3) 0.075(3) 0.094(4) -0.013(3) 0.044(3) 0.019(3)
C4 0.071(3) 0.056(3) 0.072(3) -0.009(2) 0.035(2) 0.010(2)
C5 0.105(5) 0.080(5) 0.072(4) 0.000 0.068(4) 0.000
Cl1 0.0606(8) 0.0461(7) 0.0876(10) 0.000 0.0509(8) 0.000

loop_
_atom_type_symbol
_atom_type_description
_atom_type_scat_dispersion_real
_atom_type_scat_dispersion_imag
_atom_type_scat_source
C C 0.0033 0.0016 'International Tables Vol C Tables 4.2.6.8 and 6.1.1.4'
H H 0.0000 0.0000 'International Tables Vol C Tables 4.2.6.8 and 6.1.1.4'
N N 0.0061 0.0033 'International Tables Vol C Tables 4.2.6.8 and 6.1.1.4'
O O 0.0106 0.0060 'International Tables Vol C Tables 4.2.6.8 and 6.1.1.4'
Cl Cl 0.1484 0.1585 'International Tables Vol C Tables 4.2.6.8 and 6.1.1.4'
Co Co 0.3494 0.9721 'International Tables Vol C Tables 4.2.6.8 and 6.1.1.4'

loop_
_geom_angle_atom_site_label_1
_geom_angle_atom_site_label_2
_geom_angle_atom_site_label_3
_geom_angle
_geom_angle_site_symmetry_1
_geom_angle_site_symmetry_3
_geom_angle_publ_flag
O1 Co1 O1 80.23(16) 5 . ?
O1 Co1 N1 171.77(14) 5 . ?
O1 Co1 N1 95.44(13) . . ?
O1 Co1 N1 95.44(13) 5 2 ?
O1 Co1 N1 171.77(14) . 2 ?
N1 Co1 N1 89.7(2) . 2 ?
O1 Co1 Co1 40.11(8) 5 5 ?
O1 Co1 Co1 40.11(8) . 5 ?
N1 Co1 Co1 135.16(10) . 5 ?
N1 Co1 Co1 135.16(10) 2 5 ?
C5 O1 Co1 123.96(18) . 5 ?
C5 O1 Co1 123.96(18) . . ?
Co1 O1 Co1 99.77(16) 5 . ?
C1 N1 C4 117.6(4) . . ?
C1 N1 Co1 125.0(3) . . ?
C4 N1 Co1 117.3(3) . . ?
C1 N2 H3A 119.6 . . ?
C1 N2 H3B 120.4 . . ?
H3A N2 H3B 120.0 . . ?
C2 N3 C1 117.6(4) . . ?
N2 C1 N1 119.7(4) . . ?
N2 C1 N3 116.9(4) . . ?
N1 C1 N3 123.4(4) . . ?
N3 C2 C3 122.9(4) . . ?
N3 C2 H2A 118.6 . . ?
C3 C2 H2A 118.4 . . ?
C4 C3 C2 116.8(5) . . ?
C4 C3 H3C 121.3 . . ?
C2 C3 H3C 122.0 . . ?
N1 C4 C3 121.7(4) . . ?
N1 C4 H4A 119.2 . . ?
C3 C4 H4A 119.1 . . ?
O1 C5 H5A 109.7 . . ?
O1 C5 H5B 109.8 . . ?
H5A C5 H5B 109.5 . . ?
O1 C5 H5C 108.9 . . ?
H5A C5 H5C 109.5 . . ?
H5B C5 H5C 109.5 . . ?
O4 Cl1 O2 110.0(2) . 6_565 ?
O4 Cl1 O2 110.0(2) . . ?
O2 Cl1 O2 109.5(3) 6_565 . ?
O4 Cl1 O3 113.4(4) . . ?
O2 Cl1 O3 107.0(2) 6_565 . ?
O2 Cl1 O3 107.0(2) . . ?

loop_
_geom_bond_atom_site_label_1
_geom_bond_atom_site_label_2
_geom_bond_distance
_geom_bond_site_symmetry_2
_geom_bond_publ_flag
Co1 O1 1.929(2) 5 ?
Co1 O1 1.929(2) . ?
Co1 N1 2.020(3) . ?
Co1 N1 2.020(3) 2 ?
Co1 Co1 2.9508(15) 5 ?
O1 C5 1.409(7) . ?
O1 Co1 1.929(2) 5 ?
O2 Cl1 1.427(3) . ?
O3 Cl1 1.444(6) . ?
O4 Cl1 1.416(5) . ?
N1 C1 1.341(5) . ?
N1 C4 1.351(5) . ?
N2 C1 1.310(5) . ?
N2 H3A 0.9000 . ?
N2 H3B 0.8999 . ?
N3 C2 1.309(6) . ?
N3 C1 1.361(5) . ?
C2 C3 1.383(7) . ?
C2 H2A 0.9599 . ?
C3 C4 1.372(7) . ?
C3 H3C 0.9600 . ?
C4 H4A 0.9600 . ?
C5 H5A 0.9600 . ?
C5 H5B 0.9601 . ?
C5 H5C 0.9600 . ?
Cl1 O2 1.427(3) 6_565 ?

loop_
_geom_hbond_atom_site_label_D
_geom_hbond_atom_site_label_H
_geom_hbond_atom_site_label_A
_geom_hbond_distance_DH
_geom_hbond_distance_HA
_geom_hbond_distance_DA
_geom_hbond_angle_DHA
_geom_hbond_site_symmetry_A
N2 H3B O3 0.90 2.40 3.115(6) 136.7 7_556
N2 H3B O2 0.90 2.31 3.085(5) 144.4 7_556
N2 H3A N3 0.90 2.11 3.006(5) 175.4 7_556

loop_
_geom_torsion_atom_site_label_1
_geom_torsion_atom_site_label_2
_geom_torsion_atom_site_label_3
_geom_torsion_atom_site_label_4
_geom_torsion
_geom_torsion_site_symmetry_1
_geom_torsion_site_symmetry_2
_geom_torsion_site_symmetry_3
_geom_torsion_site_symmetry_4
_geom_torsion_publ_flag
O1 Co1 O1 C5 -143.1(5) 5 . . . ?
N1 Co1 O1 C5 29.9(5) . . . . ?
N1 Co1 O1 C5 158.1(8) 2 . . . ?
Co1 Co1 O1 C5 -143.1(5) 5 . . . ?
O1 Co1 O1 Co1 0.0 5 . . 5 ?
N1 Co1 O1 Co1 172.93(14) . . . 5 ?
N1 Co1 O1 Co1 -58.8(9) 2 . . 5 ?
O1 Co1 N1 C1 123.4(8) 5 . . . ?
O1 Co1 N1 C1 65.5(4) . . . . ?
N1 Co1 N1 C1 -108.1(4) 2 . . . ?
Co1 Co1 N1 C1 71.9(4) 5 . . . ?
O1 Co1 N1 C4 -60.5(10) 5 . . . ?
O1 Co1 N1 C4 -118.4(4) . . . . ?
N1 Co1 N1 C4 68.1(4) 2 . . . ?
Co1 Co1 N1 C4 -111.9(4) 5 . . . ?
C4 N1 C1 N2 178.0(5) . . . . ?
Co1 N1 C1 N2 -5.9(7) . . . . ?
C4 N1 C1 N3 -0.9(7) . . . . ?
Co1 N1 C1 N3 175.2(4) . . . . ?
C2 N3 C1 N2 -177.1(6) . . . . ?
C2 N3 C1 N1 1.8(8) . . . . ?
C1 N3 C2 C3 0.1(9) . . . . ?
N3 C2 C3 C4 -2.6(10) . . . . ?
C1 N1 C4 C3 -1.9(8) . . . . ?
Co1 N1 C4 C3 -178.3(4) . . . . ?
C2 C3 C4 N1 3.5(9) . . . . ?
